data_4134864
loop_
_publ_author_name
'Hwang, Yeongyu'
'Jung, Hoimin'
'Lee, Euijae'
'Kim, Dongwook'
'Chang, Sukbok'

_publ_section_title
;
 Quantitative Analysis on Two-Point Ligand Modulation of Iridium Catalysts
 for Chemodivergent C-H Amidation.
;
_journal_name_full 'Journal of the American Chemical Society'
_journal_paper_doi 10.1021/jacs.0c02079
_journal_year 2020
_chemical_formula_sum 'C16 H15 N O'
_chemical_formula_weight 237.29
_space_group_crystal_system monoclinic
_space_group_IT_number 14
_space_group_name_Hall '-P 2yn'
_space_group_name_H-M_alt 'P 1 21/n 1'
_atom_sites_solution_hydrogens mixed
_audit_creation_method SHELXL-2018/3
_cell_angle_alpha 90
_cell_angle_beta 90.064(7)
_cell_angle_gamma 90
_cell_formula_units_Z 4
_cell_length_a 12.714(3)
_cell_length_b 7.5056(16)
_cell_length_c 13.686(3)
_cell_measurement_reflns_used 4965
_cell_measurement_temperature 153(2)
_cell_measurement_theta_max 27.89
_cell_measurement_theta_min 3.10
_cell_volume 1306.0(5)
_computing_cell_refinement 'Bruker APEXIII'
_computing_data_collection 'Bruker APEXIII'
_computing_data_reduction 'Bruker SAINT'
_computing_molecular_graphics ORTEP
_computing_publication_material CIFTAB
_computing_structure_refinement SHELXL
_computing_structure_solution SHELXS
_diffrn_ambient_temperature 153(2)
_diffrn_measured_fraction_theta_full 0.985
_diffrn_measured_fraction_theta_max 0.980
_diffrn_measurement_device_type 'Bruker PHOTON II'
_diffrn_measurement_method 'phi and omega scans'
_diffrn_radiation_type MoK\a
_diffrn_radiation_wavelength 0.71073
_diffrn_reflns_av_R_equivalents 0.0704
_diffrn_reflns_av_unetI/netI 0.0675
_diffrn_reflns_Laue_measured_fraction_full 0.985
_diffrn_reflns_Laue_measured_fraction_max 0.980
_diffrn_reflns_limit_h_max 16
_diffrn_reflns_limit_h_min -16
_diffrn_reflns_limit_k_max 9
_diffrn_reflns_limit_k_min -9
_diffrn_reflns_limit_l_max 17
_diffrn_reflns_limit_l_min -18
_diffrn_reflns_number 14441
_diffrn_reflns_point_group_measured_fraction_full 0.985
_diffrn_reflns_point_group_measured_fraction_max 0.980
_diffrn_reflns_theta_full 25.242
_diffrn_reflns_theta_max 28.378
_diffrn_reflns_theta_min 3.095
_diffrn_source 'fine-focus sealed tube'
_exptl_absorpt_coefficient_mu 0.075
_exptl_absorpt_correction_T_max 0.7457
_exptl_absorpt_correction_T_min 0.6340
_exptl_absorpt_correction_type multi-scan
_exptl_absorpt_process_details SADABS
_exptl_crystal_colour colourless
_exptl_crystal_density_diffrn 1.207
_exptl_crystal_description block
_exptl_crystal_F_000 504
_exptl_crystal_size_max 0.138
_exptl_crystal_size_mid 0.132
_exptl_crystal_size_min 0.085
_refine_diff_density_max 0.312
_refine_diff_density_min -0.216
_refine_diff_density_rms 0.049
_refine_ls_extinction_method none
_refine_ls_goodness_of_fit_ref 1.115
_refine_ls_hydrogen_treatment mixed
_refine_ls_matrix_type full
_refine_ls_number_parameters 173
_refine_ls_number_reflns 3192
_refine_ls_number_restraints 0
_refine_ls_restrained_S_all 1.115
_refine_ls_R_factor_all 0.1041
_refine_ls_R_factor_gt 0.0784
_refine_ls_shift/su_max 0.000
_refine_ls_shift/su_mean 0.000
_refine_ls_structure_factor_coef Fsqd
_refine_ls_weighting_details 'w=1/[\s^2^(Fo^2^)+(0.0036P)^2^+1.1348P] where P=(Fo^2^+2Fc^2^)/3'
_refine_ls_weighting_scheme calc
_refine_ls_wR_factor_gt 0.1392
_refine_ls_wR_factor_ref 0.1483
_reflns_Friedel_coverage 0.000
_reflns_number_gt 2446
_reflns_number_total 3192
_reflns_threshold_expression 'I > 2\s(I)'
_cod_data_source_file ja0c02079_si_005.cif
_cod_data_source_block A19110_014
_cod_depositor_comments
;
The following automatic conversions were performed:

data item '_exptl_absorpt_correction_type' value 'MULTI-SCAN' was
changed to 'multi-scan' in accordance with the
/home/data/users/saulius/crontab/automatic-downloads/rss-feeds/ACS/lib/dictionaries/cif_core.dic
dictionary named 'cif_core.dic' version 2.4.2 last updated on
2011-04-26.

Automatic conversion script
Id: cif_fix_values 7556 2019-12-06 15:28:31Z antanas 
;
_cod_original_cell_volume 1306.1(5)
_cod_original_sg_symbol_H-M 'P 21/n'
_cod_database_code 4134864
_shelx_shelxl_version_number 2018/3
_shelx_space_group_comment
;
The symmetry employed for this shelxl refinement is uniquely defined
by the following loop, which should always be used as a source of
symmetry information in preference to the above space-group names.
They are only intended as comments.
;
_shelx_estimated_absorpt_t_min 0.990
_shelx_estimated_absorpt_t_max 0.994

loop_
_space_group_symop_operation_xyz
'x, y, z'
'-x+1/2, y+1/2, -z+1/2'
'-x, -y, -z'
'x-1/2, -y-1/2, z-1/2'

loop_
_atom_site_label
_atom_site_type_symbol
_atom_site_fract_x
_atom_site_fract_y
_atom_site_fract_z
_atom_site_U_iso_or_equiv
_atom_site_adp_type
_atom_site_occupancy
_atom_site_site_symmetry_order
_atom_site_calc_flag
_atom_site_refinement_flags_posn
_atom_site_refinement_flags_adp
_atom_site_refinement_flags_occupancy
_atom_site_disorder_assembly
_atom_site_disorder_group
O1 O 0.52315(19) 0.2644(3) -0.02681(15) 0.0509(6) Uani 1 1 d . . . . .
C2 C 0.5222(3) 0.2584(5) 0.0632(2) 0.0392(7) Uani 1 1 d . . . . .
N3 N 0.4843(2) 0.3871(4) 0.12234(19) 0.0426(6) Uani 1 1 d . . . . .
H3 H 0.468(3) 0.498(5) 0.100(2) 0.051 Uiso 1 1 d . U . . .
C4 C 0.5064(3) 0.3582(4) 0.2266(2) 0.0323(6) Uani 1 1 d . . . . .
H4 H 0.576(3) 0.424(4) 0.242(2) 0.048 Uiso 1 1 d . U . . .
C5 C 0.5302(3) 0.1545(4) 0.2290(2) 0.0331(6) Uani 1 1 d . . . . .
H5 H 0.462(3) 0.094(4) 0.242(2) 0.050 Uiso 1 1 d . U . . .
C6 C 0.5667(3) 0.1148(5) 0.1249(2) 0.0472(8) Uani 1 1 d . . . . .
H6A H 0.644430 0.114880 0.121236 0.057 Uiso 1 1 calc R U . . .
H6AB H 0.540488 -0.002961 0.103189 0.057 Uiso 1 1 calc R U . . .
C7 C 0.4183(3) 0.4147(4) 0.2943(2) 0.0335(7) Uani 1 1 d . . . . .
C8 C 0.4398(3) 0.5294(4) 0.3713(2) 0.0432(8) Uani 1 1 d . . . . .
H8 H 0.509069 0.574153 0.380293 0.052 Uiso 1 1 calc R U . . .
C9 C 0.3601(4) 0.5791(5) 0.4355(3) 0.0592(11) Uani 1 1 d . . . . .
H9 H 0.375501 0.657820 0.487937 0.071 Uiso 1 1 calc R U . . .
C10 C 0.2599(4) 0.5161(6) 0.4242(3) 0.0643(13) Uani 1 1 d . . . . .
H10 H 0.205950 0.552113 0.467911 0.077 Uiso 1 1 calc R U . . .
C11 C 0.2378(3) 0.4008(6) 0.3493(3) 0.0653(12) Uani 1 1 d . . . . .
H11 H 0.168749 0.354199 0.341754 0.078 Uiso 1 1 calc R U . . .
C12 C 0.3177(3) 0.3517(5) 0.2838(3) 0.0511(9) Uani 1 1 d . . . . .
H12 H 0.301732 0.273487 0.231245 0.061 Uiso 1 1 calc R U . . .
C13 C 0.6054(2) 0.0986(4) 0.3083(2) 0.0329(7) Uani 1 1 d . . . . .
C14 C 0.5740(3) -0.0241(4) 0.3781(3) 0.0438(8) Uani 1 1 d . . . . .
H14 H 0.504549 -0.070720 0.376180 0.053 Uiso 1 1 calc R U . . .
C15 C 0.6422(3) -0.0794(6) 0.4501(3) 0.0638(12) Uani 1 1 d . . . . .
H15 H 0.619943 -0.164660 0.497030 0.077 Uiso 1 1 calc R U . . .
C16 C 0.7419(3) -0.0118(6) 0.4543(3) 0.0646(12) Uani 1 1 d . . . . .
H16 H 0.789131 -0.050855 0.503694 0.078 Uiso 1 1 calc R U . . .
C17 C 0.7741(3) 0.1146(5) 0.3861(3) 0.0602(11) Uani 1 1 d . . . . .
H17 H 0.842900 0.163581 0.389856 0.072 Uiso 1 1 calc R U . . .
C18 C 0.7070(3) 0.1683(4) 0.3137(3) 0.0446(8) Uani 1 1 d . . . . .
H18 H 0.729614 0.253427 0.266875 0.054 Uiso 1 1 calc R U . . .

loop_
_atom_site_aniso_label
_atom_site_aniso_U_11
_atom_site_aniso_U_22
_atom_site_aniso_U_33
_atom_site_aniso_U_23
_atom_site_aniso_U_13
_atom_site_aniso_U_12
O1 0.0668(15) 0.0550(14) 0.0308(11) -0.0034(12) -0.0076(11) 0.0121(13)
C2 0.0457(18) 0.0374(15) 0.0344(15) -0.0050(15) -0.0075(14) 0.0028(14)
N3 0.0629(17) 0.0330(13) 0.0318(13) 0.0029(13) -0.0049(13) 0.0046(14)
C4 0.0456(18) 0.0237(13) 0.0275(14) -0.0010(12) -0.0010(13) 0.0004(13)
C5 0.0391(17) 0.0269(14) 0.0333(15) 0.0000(13) -0.0044(13) 0.0014(12)
C6 0.068(2) 0.0391(17) 0.0343(16) -0.0085(16) -0.0061(17) -0.0016(17)
C7 0.0449(18) 0.0244(14) 0.0313(15) 0.0042(12) -0.0058(13) 0.0040(13)
C8 0.053(2) 0.0388(17) 0.0380(16) -0.0066(16) -0.0001(15) 0.0057(15)
C9 0.081(3) 0.053(2) 0.043(2) -0.0061(19) 0.008(2) 0.021(2)
C10 0.065(3) 0.075(3) 0.054(2) 0.021(2) 0.023(2) 0.031(2)
C11 0.044(2) 0.056(2) 0.097(4) 0.029(2) 0.004(2) 0.0070(19)
C12 0.053(2) 0.0379(19) 0.063(2) -0.0001(18) -0.0136(19) 0.0088(16)
C13 0.0371(16) 0.0267(14) 0.0347(15) 0.0000(14) 0.0028(13) 0.0068(12)
C14 0.0384(17) 0.0417(18) 0.0515(19) 0.0052(17) -0.0035(16) 0.0053(14)
C15 0.071(3) 0.064(3) 0.057(2) 0.017(2) -0.004(2) 0.023(2)
C16 0.061(3) 0.066(3) 0.067(3) -0.005(2) -0.021(2) 0.028(2)
C17 0.0297(17) 0.056(2) 0.095(3) -0.019(2) -0.008(2) 0.0127(17)
C18 0.0339(18) 0.0422(18) 0.058(2) -0.0005(17) 0.0064(16) 0.0063(14)

loop_
_atom_type_symbol
_atom_type_description
_atom_type_scat_dispersion_real
_atom_type_scat_dispersion_imag
_atom_type_scat_source
C C 0.0033 0.0016 'International Tables Vol C Tables 4.2.6.8 and 6.1.1.4'
H H 0.0000 0.0000 'International Tables Vol C Tables 4.2.6.8 and 6.1.1.4'
N N 0.0061 0.0033 'International Tables Vol C Tables 4.2.6.8 and 6.1.1.4'
O O 0.0106 0.0060 'International Tables Vol C Tables 4.2.6.8 and 6.1.1.4'

loop_
_geom_angle_atom_site_label_1
_geom_angle_atom_site_label_2
_geom_angle_atom_site_label_3
_geom_angle
_geom_angle_site_symmetry_1
_geom_angle_site_symmetry_3
_geom_angle_publ_flag
O1 C2 N3 125.3(3) . . ?
O1 C2 C6 126.3(3) . . ?
N3 C2 C6 108.4(2) . . ?
C2 N3 C4 114.1(3) . . ?
C2 N3 H3 122(2) . . ?
C4 N3 H3 120(2) . . ?
N3 C4 C7 114.3(3) . . ?
N3 C4 C5 101.6(2) . . ?
C7 C4 C5 113.9(2) . . ?
N3 C4 H4 106.8(18) . . ?
C7 C4 H4 112.0(18) . . ?
C5 C4 H4 107.4(18) . . ?
C13 C5 C6 115.2(3) . . ?
C13 C5 C4 114.2(2) . . ?
C6 C5 C4 103.4(2) . . ?
C13 C5 H5 106.9(19) . . ?
C6 C5 H5 110.4(19) . . ?
C4 C5 H5 106.5(19) . . ?
C2 C6 C5 105.9(3) . . ?
C2 C6 H6A 110.6 . . ?
C5 C6 H6A 110.6 . . ?
C2 C6 H6AB 110.6 . . ?
C5 C6 H6AB 110.6 . . ?
H6A C6 H6AB 108.7 . . ?
C12 C7 C8 118.5(3) . . ?
C12 C7 C4 122.0(3) . . ?
C8 C7 C4 119.5(3) . . ?
C7 C8 C9 120.1(4) . . ?
C7 C8 H8 119.9 . . ?
C9 C8 H8 119.9 . . ?
C10 C9 C8 121.0(4) . . ?
C10 C9 H9 119.5 . . ?
C8 C9 H9 119.5 . . ?
C9 C10 C11 119.6(4) . . ?
C9 C10 H10 120.2 . . ?
C11 C10 H10 120.2 . . ?
C10 C11 C12 119.7(4) . . ?
C10 C11 H11 120.2 . . ?
C12 C11 H11 120.2 . . ?
C7 C12 C11 121.2(4) . . ?
C7 C12 H12 119.4 . . ?
C11 C12 H12 119.4 . . ?
C14 C13 C18 118.7(3) . . ?
C14 C13 C5 119.9(3) . . ?
C18 C13 C5 121.4(3) . . ?
C15 C14 C13 120.8(4) . . ?
C15 C14 H14 119.6 . . ?
C13 C14 H14 119.6 . . ?
C16 C15 C14 120.1(4) . . ?
C16 C15 H15 119.9 . . ?
C14 C15 H15 119.9 . . ?
C15 C16 C17 119.9(4) . . ?
C15 C16 H16 120.1 . . ?
C17 C16 H16 120.1 . . ?
C18 C17 C16 120.2(4) . . ?
C18 C17 H17 119.9 . . ?
C16 C17 H17 119.9 . . ?
C17 C18 C13 120.3(3) . . ?
C17 C18 H18 119.8 . . ?
C13 C18 H18 119.8 . . ?

loop_
_geom_bond_atom_site_label_1
_geom_bond_atom_site_label_2
_geom_bond_distance
_geom_bond_site_symmetry_2
_geom_bond_publ_flag
O1 C2 1.233(3) . ?
C2 N3 1.349(4) . ?
C2 C6 1.481(5) . ?
N3 C4 1.471(4) . ?
N3 H3 0.91(4) . ?
C4 C7 1.515(4) . ?
C4 C5 1.559(4) . ?
C4 H4 1.04(4) . ?
C5 C13 1.506(4) . ?
C5 C6 1.528(4) . ?
C5 H5 0.99(3) . ?
C6 H6A 0.9900 . ?
C6 H6AB 0.9900 . ?
C7 C12 1.371(5) . ?
C7 C8 1.389(4) . ?
C8 C9 1.393(5) . ?
C8 H8 0.9500 . ?
C9 C10 1.367(6) . ?
C9 H9 0.9500 . ?
C10 C11 1.370(6) . ?
C10 H10 0.9500 . ?
C11 C12 1.405(5) . ?
C11 H11 0.9500 . ?
C12 H12 0.9500 . ?
C13 C14 1.386(4) . ?
C13 C18 1.395(4) . ?
C14 C15 1.376(5) . ?
C14 H14 0.9500 . ?
C15 C16 1.366(6) . ?
C15 H15 0.9500 . ?
C16 C17 1.393(6) . ?
C16 H16 0.9500 . ?
C17 C18 1.368(5) . ?
C17 H17 0.9500 . ?
C18 H18 0.9500 . ?

loop_
_geom_hbond_atom_site_label_D
_geom_hbond_atom_site_label_H
_geom_hbond_atom_site_label_A
_geom_hbond_distance_DH
_geom_hbond_distance_HA
_geom_hbond_distance_DA
_geom_hbond_angle_DHA
_geom_hbond_site_symmetry_A
_geom_hbond_publ_flag
N3 H3 O1 0.91(4) 2.05(4) 2.926(4) 161(3) 3_665 yes

loop_
_geom_torsion_atom_site_label_1
_geom_torsion_atom_site_label_2
_geom_torsion_atom_site_label_3
_geom_torsion_atom_site_label_4
_geom_torsion
_geom_torsion_site_symmetry_1
_geom_torsion_site_symmetry_2
_geom_torsion_site_symmetry_3
_geom_torsion_site_symmetry_4
_geom_torsion_publ_flag
O1 C2 N3 C4 -171.7(3) . . . . ?
C6 C2 N3 C4 5.6(4) . . . . ?
C2 N3 C4 C7 -142.9(3) . . . . ?
C2 N3 C4 C5 -19.8(3) . . . . ?
N3 C4 C5 C13 150.7(3) . . . . ?
C7 C4 C5 C13 -85.9(3) . . . . ?
N3 C4 C5 C6 24.8(3) . . . . ?
C7 C4 C5 C6 148.2(3) . . . . ?
O1 C2 C6 C5 -171.1(3) . . . . ?
N3 C2 C6 C5 11.6(4) . . . . ?
C13 C5 C6 C2 -148.1(3) . . . . ?
C4 C5 C6 C2 -22.8(3) . . . . ?
N3 C4 C7 C12 54.8(4) . . . . ?
C5 C4 C7 C12 -61.5(4) . . . . ?
N3 C4 C7 C8 -127.3(3) . . . . ?
C5 C4 C7 C8 116.5(3) . . . . ?
C12 C7 C8 C9 -0.4(5) . . . . ?
C4 C7 C8 C9 -178.4(3) . . . . ?
C7 C8 C9 C10 0.1(6) . . . . ?
C8 C9 C10 C11 0.8(6) . . . . ?
C9 C10 C11 C12 -1.4(6) . . . . ?
C8 C7 C12 C11 -0.2(5) . . . . ?
C4 C7 C12 C11 177.7(3) . . . . ?
C10 C11 C12 C7 1.2(5) . . . . ?
C6 C5 C13 C14 -119.7(3) . . . . ?
C4 C5 C13 C14 120.9(3) . . . . ?
C6 C5 C13 C18 60.4(4) . . . . ?
C4 C5 C13 C18 -59.0(4) . . . . ?
C18 C13 C14 C15 -1.4(5) . . . . ?
C5 C13 C14 C15 178.8(3) . . . . ?
C13 C14 C15 C16 0.8(6) . . . . ?
C14 C15 C16 C17 0.6(6) . . . . ?
C15 C16 C17 C18 -1.4(6) . . . . ?
C16 C17 C18 C13 0.8(5) . . . . ?
C14 C13 C18 C17 0.6(5) . . . . ?
C5 C13 C18 C17 -179.5(3) . . . . ?
